data_7225346
loop_
_publ_author_name
'Souza, Lanarck C.'
'Santos, Thiago A.'
'do Prado, C\'assio R.A.'
'Lima, Benedito A. V.'
'Correa, Rodrigo S.'
'Batista, Alzir A.'
'Otubo, Larissa'
'Ellena, Javier A.'
'Ueno, Leonardo Tsuyoshi'
'Dinelli, Lu\'is Rog\'erio'
'Bogado, Andr\'e Luiz'

_publ_section_title
;
 Influence of gold nanoparticles applied to catalytic hydrogenation of
 acetophenone with cationic complexes containing ruthenium
;
_journal_name_full 'RSC Adv.'
_journal_paper_doi 10.1039/C6RA05616D
_journal_year 2016
_chemical_formula_sum 'C37 H34 Cl2 N2 P2 Ru'
_chemical_formula_weight 740.57
_chemical_name_systematic cis-[RuCl2(dppp)(bipy)]
_space_group_crystal_system monoclinic
_space_group_IT_number 14
_space_group_name_Hall '-P 2ybc'
_space_group_name_H-M_alt 'P 1 21/c 1'
_symmetry_space_group_name_Hall '-P 2ybc'
_symmetry_space_group_name_H-M 'P 1 21/c 1'
_atom_sites_solution_hydrogens geom
_audit_creation_method SHELXL-2014/7
_audit_update_record
;
2016-03-01 deposited with the CCDC.
2016-05-25 downloaded from the CCDC.
;
_cell_angle_alpha 90
_cell_angle_beta 94.401(4)
_cell_angle_gamma 90
_cell_formula_units_Z 8
_cell_length_a 10.8260(10)
_cell_length_b 30.221(2)
_cell_length_c 21.141(2)
_cell_measurement_reflns_used 9659
_cell_measurement_temperature 293(2)
_cell_measurement_theta_max 25.350
_cell_measurement_theta_min 2.910
_cell_volume 6896.4(10)
_computing_cell_refinement 'HKL Scalepack (Otwinowski & Minor 1997)'
_computing_data_collection 'Collect (Nonius BV, 1997-2000)'
_computing_data_reduction 'HKL Denzo and Scalepack (Otwinowski & Minor 1997)'
_computing_molecular_graphics 'Ortep-3 for Windows (Farrugia, 1997)'
_computing_publication_material 'WinGX publication routines (Farrugia, 1999)'
_computing_structure_refinement 'SHELXL-2014/7 (Sheldrick, 2014)'
_diffrn_ambient_temperature 293(2)
_diffrn_detector_area_resol_mean 9
_diffrn_measured_fraction_theta_full 0.957
_diffrn_measured_fraction_theta_max 0.948
_diffrn_measurement_device '95mm CCD camera on \k-goniostat'
_diffrn_measurement_device_type KappaCCD
_diffrn_measurement_method '\f scans and \w scans winth \k offsets'
_diffrn_radiation_monochromator 'horizonally mounted graphite crystal'
_diffrn_radiation_probe x-ray
_diffrn_radiation_source 'fine-focus sealed tube'
_diffrn_radiation_type MoK\a
_diffrn_radiation_wavelength 0.71073
_diffrn_reflns_av_R_equivalents 0.1309
_diffrn_reflns_av_unetI/netI 0.2443
_diffrn_reflns_Laue_measured_fraction_full 0.957
_diffrn_reflns_Laue_measured_fraction_max 0.948
_diffrn_reflns_limit_h_max 13
_diffrn_reflns_limit_h_min -13
_diffrn_reflns_limit_k_max 36
_diffrn_reflns_limit_k_min -34
_diffrn_reflns_limit_l_max 25
_diffrn_reflns_limit_l_min -25
_diffrn_reflns_number 19731
_diffrn_reflns_point_group_measured_fraction_full 0.957
_diffrn_reflns_point_group_measured_fraction_max 0.948
_diffrn_reflns_theta_full 25.242
_diffrn_reflns_theta_max 25.352
_diffrn_reflns_theta_min 2.976
_diffrn_standards_decay_% 0
_exptl_absorpt_coefficient_mu 0.731
_exptl_absorpt_correction_T_max 0.985
_exptl_absorpt_correction_T_min 0.876
_exptl_absorpt_correction_type gaussian
_exptl_absorpt_process_details
;
   P. Coppens, L. Leiserowitz, D Rabinovich, Acta Cryst.
   (1965), 18, 1035-1038
;
_exptl_crystal_colour orange
_exptl_crystal_density_diffrn 1.427
_exptl_crystal_description Prism
_exptl_crystal_F_000 3024
_exptl_crystal_size_max 0.27
_exptl_crystal_size_mid 0.11
_exptl_crystal_size_min 0.2
_refine_diff_density_max 0.815
_refine_diff_density_min -0.431
_refine_diff_density_rms 0.074
_refine_ls_extinction_coef 0.00101(19)
_refine_ls_extinction_expression Fc^*^=kFc[1+0.001xFc^2^\l^3^/sin(2\q)]^-1/4^
_refine_ls_extinction_method 'SHELXL-2014/7 (Sheldrick 2014'
_refine_ls_goodness_of_fit_ref 1.009
_refine_ls_hydrogen_treatment constr
_refine_ls_matrix_type full
_refine_ls_number_parameters 794
_refine_ls_number_reflns 11986
_refine_ls_number_restraints 0
_refine_ls_restrained_S_all 1.009
_refine_ls_R_factor_all 0.2611
_refine_ls_R_factor_gt 0.0896
_refine_ls_shift/su_max 0.000
_refine_ls_shift/su_mean 0.000
_refine_ls_structure_factor_coef Fsqd
_refine_ls_weighting_details 'w=1/[\s^2^(Fo^2^)+(0.0623P)^2^+3.1000P] where P=(Fo^2^+2Fc^2^)/3'
_refine_ls_weighting_scheme calc
_refine_ls_wR_factor_gt 0.1498
_refine_ls_wR_factor_ref 0.1940
_reflns_Friedel_coverage 0.000
_reflns_number_gt 4352
_reflns_number_total 11986
_reflns_threshold_expression 'I > 2\s(I)'
_cod_data_source_file c6ra05616d2.cif
_cod_data_source_block shelx
_cod_depositor_comments
;
2017-03-01
Z value and formula fixed to values more according to usual
chemical conventions.                 miguel
;
_cod_original_formula_sum 'C74 H68 Cl4 N4 P4 Ru2'
_cod_original_formula_weight 1481.14
_cod_original_formula_units_Z 4
_cod_database_code 7225346
_shelx_shelxl_version_number 2014/7
_shelx_space_group_comment
;
The symmetry employed for this shelxl refinement is uniquely defined
by the following loop, which should always be used as a source of
symmetry information in preference to the above space-group names.
They are only intended as comments.
;

loop_
_space_group_symop_operation_xyz
'x, y, z'
'-x, y+1/2, -z+1/2'
'-x, -y, -z'
'x, -y-1/2, z-1/2'

loop_
_atom_site_label
_atom_site_type_symbol
_atom_site_fract_x
_atom_site_fract_y
_atom_site_fract_z
_atom_site_U_iso_or_equiv
_atom_site_adp_type
_atom_site_occupancy
_atom_site_site_symmetry_order
_atom_site_calc_flag
_atom_site_refinement_flags_posn
_atom_site_refinement_flags_adp
Ru1 Ru 0.44389(7) 0.19449(3) 0.16349(4) 0.0670(3) Uani 1 1 d . .
Cl11 Cl 0.2581(2) 0.18167(9) 0.21811(13) 0.0831(9) Uani 1 1 d . .
Cl12 Cl 0.3238(2) 0.22371(9) 0.06812(13) 0.0868(9) Uani 1 1 d . .
P1 P 0.4159(2) 0.12204(9) 0.13005(13) 0.0682(8) Uani 1 1 d . .
P2 P 0.5461(2) 0.17386(10) 0.25714(13) 0.0702(9) Uani 1 1 d . .
N11 N 0.5977(7) 0.2171(3) 0.1181(4) 0.067(2) Uani 1 1 d . .
N12 N 0.4525(9) 0.2622(3) 0.1889(5) 0.077(3) Uani 1 1 d . .
C101 C 0.6720(11) 0.1940(4) 0.0844(5) 0.075(3) Uani 1 1 d . .
H101 H 0.6598 0.1635 0.0824 0.090 Uiso 1 1 calc R U
C102 C 0.7655(12) 0.2111(5) 0.0522(5) 0.091(4) Uani 1 1 d . .
H102 H 0.8147 0.1927 0.0294 0.109 Uiso 1 1 calc R U
C103 C 0.7849(12) 0.2543(6) 0.0540(6) 0.114(5) Uani 1 1 d . .
H103 H 0.8486 0.2665 0.0325 0.136 Uiso 1 1 calc R U
C104 C 0.7111(13) 0.2812(4) 0.0875(7) 0.104(4) Uani 1 1 d . .
H104 H 0.7231 0.3117 0.0884 0.125 Uiso 1 1 calc R U
C105 C 0.6184(11) 0.2620(4) 0.1200(5) 0.075(3) Uani 1 1 d . .
C106 C 0.5365(11) 0.2862(4) 0.1607(6) 0.081(3) Uani 1 1 d . .
C107 C 0.5474(12) 0.3318(4) 0.1728(7) 0.116(5) Uani 1 1 d . .
H107 H 0.6066 0.3483 0.1537 0.140 Uiso 1 1 calc R U
C108 C 0.4723(15) 0.3514(5) 0.2118(9) 0.147(7) Uani 1 1 d . .
H108 H 0.4821 0.3814 0.2205 0.177 Uiso 1 1 calc R U
C109 C 0.3806(13) 0.3281(5) 0.2396(7) 0.129(6) Uani 1 1 d . .
H109 H 0.3258 0.3419 0.2651 0.155 Uiso 1 1 calc R U
C110 C 0.3751(9) 0.2825(5) 0.2270(6) 0.093(4) Uani 1 1 d . .
H110 H 0.3160 0.2655 0.2456 0.112 Uiso 1 1 calc R U
C111 C 0.2692(10) 0.1049(4) 0.0859(4) 0.066(3) Uani 1 1 d . .
C112 C 0.1658(11) 0.1312(4) 0.0828(5) 0.084(3) Uani 1 1 d . .
H112 H 0.1671 0.1592 0.1011 0.100 Uiso 1 1 calc R U
C113 C 0.0560(11) 0.1137(5) 0.0503(6) 0.098(4) Uani 1 1 d . .
H113 H -0.0148 0.1313 0.0470 0.117 Uiso 1 1 calc R U
C114 C 0.0503(13) 0.0729(5) 0.0242(6) 0.104(4) Uani 1 1 d . .
H114 H -0.0230 0.0623 0.0038 0.124 Uiso 1 1 calc R U
C115 C 0.1548(15) 0.0475(4) 0.0286(6) 0.096(4) Uani 1 1 d . .
H115 H 0.1535 0.0195 0.0102 0.115 Uiso 1 1 calc R U
C116 C 0.2616(11) 0.0629(4) 0.0599(6) 0.085(3) Uani 1 1 d . .
H116 H 0.3309 0.0446 0.0639 0.102 Uiso 1 1 calc R U
C121 C 0.5242(10) 0.0993(3) 0.0748(6) 0.068(3) Uani 1 1 d . .
C122 C 0.5126(11) 0.1147(4) 0.0124(7) 0.085(3) Uani 1 1 d . .
H122 H 0.4481 0.1338 -0.0003 0.102 Uiso 1 1 calc R U
C123 C 0.5942(14) 0.1022(4) -0.0302(6) 0.096(4) Uani 1 1 d . .
H123 H 0.5858 0.1130 -0.0715 0.115 Uiso 1 1 calc R U
C124 C 0.6896(13) 0.0734(5) -0.0117(8) 0.107(4) Uani 1 1 d . .
H124 H 0.7443 0.0642 -0.0409 0.128 Uiso 1 1 calc R U
C125 C 0.7029(13) 0.0591(5) 0.0476(8) 0.116(5) Uani 1 1 d . .
H125 H 0.7691 0.0405 0.0598 0.139 Uiso 1 1 calc R U
C126 C 0.6218(11) 0.0707(4) 0.0916(6) 0.087(4) Uani 1 1 d . .
H126 H 0.6322 0.0595 0.1326 0.105 Uiso 1 1 calc R U
C131 C 0.4134(9) 0.0798(3) 0.1916(5) 0.080(3) Uani 1 1 d . .
H13A H 0.3320 0.0804 0.2079 0.096 Uiso 1 1 calc R U
H13B H 0.4219 0.0512 0.1714 0.096 Uiso 1 1 calc R U
C132 C 0.5115(10) 0.0821(4) 0.2494(5) 0.084(3) Uani 1 1 d . .
H13C H 0.5053 0.0557 0.2750 0.101 Uiso 1 1 calc R U
H13D H 0.5937 0.0828 0.2341 0.101 Uiso 1 1 calc R U
C201 C 0.1364(10) 0.4299(4) 0.1031(6) 0.073(3) Uani 1 1 d . .
H201 H 0.1153 0.4596 0.1059 0.087 Uiso 1 1 calc R U
C202 C 0.2240(11) 0.4186(4) 0.0634(5) 0.080(3) Uani 1 1 d . .
H202 H 0.2601 0.4401 0.0393 0.096 Uiso 1 1 calc R U
C203 C 0.2584(11) 0.3758(5) 0.0590(6) 0.099(4) Uani 1 1 d . .
H203 H 0.3185 0.3677 0.0321 0.118 Uiso 1 1 calc R U
C204 C 0.2037(13) 0.3444(4) 0.0946(7) 0.103(4) Uani 1 1 d . .
H204 H 0.2273 0.3148 0.0941 0.124 Uiso 1 1 calc R U
C205 C 0.1102(11) 0.3593(5) 0.1318(5) 0.075(3) Uani 1 1 d . .
C206 C 0.0421(12) 0.3270(4) 0.1688(6) 0.078(3) Uani 1 1 d . .
C207 C 0.0654(11) 0.2816(5) 0.1688(6) 0.098(4) Uani 1 1 d . .
H207 H 0.1272 0.2700 0.1454 0.118 Uiso 1 1 calc R U
C208 C -0.0046(12) 0.2544(5) 0.2038(7) 0.114(5) Uani 1 1 d . .
H208 H 0.0115 0.2241 0.2056 0.136 Uiso 1 1 calc R U
C209 C -0.0969(12) 0.2717(4) 0.2355(6) 0.105(4) Uani 1 1 d . .
H209 H -0.1453 0.2534 0.2589 0.126 Uiso 1 1 calc R U
C210 C -0.1192(10) 0.3169(5) 0.2329(5) 0.091(4) Uani 1 1 d . .
H210 H -0.1839 0.3285 0.2542 0.109 Uiso 1 1 calc R U
C211 C 0.5278(10) 0.2133(4) 0.3210(5) 0.074(3) Uani 1 1 d . .
C212 C 0.4443(12) 0.2060(4) 0.3683(7) 0.105(4) Uani 1 1 d . .
H212 H 0.3971 0.1803 0.3678 0.126 Uiso 1 1 calc R U
C213 C 0.4331(15) 0.2375(7) 0.4153(7) 0.139(6) Uani 1 1 d . .
H213 H 0.3794 0.2325 0.4468 0.167 Uiso 1 1 calc R U
C214 C 0.4987(19) 0.2750(7) 0.4158(10) 0.172(9) Uani 1 1 d . .
H214 H 0.4879 0.2961 0.4469 0.206 Uiso 1 1 calc R U
C215 C 0.5821(15) 0.2829(6) 0.3710(10) 0.155(8) Uani 1 1 d . .
H215 H 0.6311 0.3082 0.3730 0.186 Uiso 1 1 calc R U
C216 C 0.5909(12) 0.2524(5) 0.3233(6) 0.112(4) Uani 1 1 d . .
H216 H 0.6423 0.2586 0.2912 0.134 Uiso 1 1 calc R U
C221 C 0.7126(10) 0.1645(4) 0.2651(7) 0.079(3) Uani 1 1 d . .
C222 C 0.7839(13) 0.1728(4) 0.3226(6) 0.097(4) Uani 1 1 d . .
H222 H 0.7481 0.1850 0.3573 0.117 Uiso 1 1 calc R U
C223 C 0.9129(15) 0.1620(5) 0.3260(8) 0.112(5) Uani 1 1 d . .
H223 H 0.9606 0.1667 0.3639 0.134 Uiso 1 1 calc R U
C224 C 0.9673(16) 0.1453(5) 0.2761(11) 0.129(6) Uani 1 1 d . .
H224 H 1.0519 0.1393 0.2793 0.154 Uiso 1 1 calc R U
C225 C 0.8978(15) 0.1371(4) 0.2212(7) 0.108(5) Uani 1 1 d . .
H225 H 0.9353 0.1257 0.1866 0.130 Uiso 1 1 calc R U
C226 C 0.7709(12) 0.1458(4) 0.2159(6) 0.087(4) Uani 1 1 d . .
H226 H 0.7245 0.1387 0.1784 0.105 Uiso 1 1 calc R U
C231 C 0.4949(9) 0.1219(3) 0.2897(5) 0.077(3) Uani 1 1 d . .
H23A H 0.5401 0.1172 0.3306 0.092 Uiso 1 1 calc R U
H23B H 0.4078 0.1245 0.2970 0.092 Uiso 1 1 calc R U
Ru2 Ru -0.07115(7) 0.41372(3) 0.19187(4) 0.0695(3) Uani 1 1 d . .
Cl21 Cl -0.2598(2) 0.41423(10) 0.24703(13) 0.0885(9) Uani 1 1 d . .
Cl22 Cl -0.1874(2) 0.39435(9) 0.09035(12) 0.0817(8) Uani 1 1 d . .
P3 P -0.1068(2) 0.48913(9) 0.18031(13) 0.0678(8) Uani 1 1 d . .
P4 P 0.0289(3) 0.42380(10) 0.28989(13) 0.0790(9) Uani 1 1 d . .
N21 N 0.0793(7) 0.4014(3) 0.1380(4) 0.057(2) Uani 1 1 d . .
N22 N -0.0496(8) 0.3444(3) 0.2004(4) 0.072(2) Uani 1 1 d . .
C311 C -0.2521(10) 0.5084(4) 0.1381(5) 0.075(3) Uani 1 1 d . .
C312 C -0.3522(11) 0.4799(4) 0.1242(5) 0.091(4) Uani 1 1 d . .
H312 H -0.3473 0.4503 0.1360 0.109 Uiso 1 1 calc R U
C313 C -0.4615(11) 0.4971(6) 0.0916(6) 0.107(5) Uani 1 1 d . .
H313 H -0.5295 0.4787 0.0827 0.129 Uiso 1 1 calc R U
C314 C -0.4677(13) 0.5407(6) 0.0730(6) 0.103(5) Uani 1 1 d . .
H314 H -0.5368 0.5513 0.0488 0.124 Uiso 1 1 calc R U
C315 C -0.3716(15) 0.5683(5) 0.0906(6) 0.100(4) Uani 1 1 d . .
H315 H -0.3788 0.5982 0.0809 0.119 Uiso 1 1 calc R U
C316 C -0.2631(10) 0.5530(5) 0.1225(5) 0.086(4) Uani 1 1 d . .
H316 H -0.1983 0.5724 0.1333 0.103 Uiso 1 1 calc R U
C321 C 0.0060(9) 0.5225(3) 0.1403(5) 0.062(3) Uani 1 1 d . .
C322 C 0.1136(11) 0.5367(3) 0.1716(5) 0.071(3) Uani 1 1 d . .
H322 H 0.1267 0.5320 0.2151 0.085 Uiso 1 1 calc R U
C323 C 0.2033(11) 0.5579(4) 0.1400(6) 0.090(4) Uani 1 1 d . .
H323 H 0.2764 0.5672 0.1620 0.108 Uiso 1 1 calc R U
C324 C 0.1846(11) 0.5652(3) 0.0764(7) 0.089(4) Uani 1 1 d . .
H324 H 0.2450 0.5792 0.0547 0.106 Uiso 1 1 calc R U
C325 C 0.0759(11) 0.5516(4) 0.0447(5) 0.089(4) Uani 1 1 d . .
H325 H 0.0624 0.5569 0.0014 0.107 Uiso 1 1 calc R U
C326 C -0.0143(9) 0.5301(3) 0.0763(6) 0.077(3) Uani 1 1 d . .
H326 H -0.0876 0.5208 0.0545 0.092 Uiso 1 1 calc R U
C331 C -0.1215(9) 0.5210(3) 0.2552(5) 0.087(3) Uani 1 1 d . .
H33A H -0.1162 0.5521 0.2449 0.104 Uiso 1 1 calc R U
H33B H -0.2043 0.5158 0.2682 0.104 Uiso 1 1 calc R U
C332 C -0.0319(9) 0.5126(4) 0.3123(5) 0.087(3) Uani 1 1 d . .
H33C H -0.0480 0.5339 0.3451 0.104 Uiso 1 1 calc R U
H33D H 0.0517 0.5177 0.3004 0.104 Uiso 1 1 calc R U
C411 C 0.0245(13) 0.3758(4) 0.3410(6) 0.098(4) Uani 1 1 d . .
C412 C 0.1270(16) 0.3484(5) 0.3507(8) 0.180(8) Uani 1 1 d . .
H412 H 0.2015 0.3555 0.3340 0.217 Uiso 1 1 calc R U
C413 C 0.1150(19) 0.3091(7) 0.3867(9) 0.204(9) Uani 1 1 d . .
H413 H 0.1808 0.2893 0.3910 0.244 Uiso 1 1 calc R U
C414 C 0.009(2) 0.2998(7) 0.4153(8) 0.175(8) Uani 1 1 d . .
H414 H 0.0054 0.2755 0.4419 0.210 Uiso 1 1 calc R U
C415 C -0.0900(17) 0.3258(7) 0.4047(7) 0.148(6) Uani 1 1 d . .
H415 H -0.1640 0.3177 0.4211 0.177 Uiso 1 1 calc R U
C416 C -0.0855(13) 0.3652(5) 0.3694(6) 0.099(4) Uani 1 1 d . .
H416 H -0.1539 0.3839 0.3649 0.118 Uiso 1 1 calc R U
C421 C 0.1944(10) 0.4394(3) 0.3030(6) 0.072(3) Uani 1 1 d . .
C422 C 0.2505(15) 0.4408(4) 0.3630(6) 0.115(5) Uani 1 1 d . .
H422 H 0.2056 0.4337 0.3974 0.139 Uiso 1 1 calc R U
C423 C 0.3744(17) 0.4527(5) 0.3728(8) 0.127(5) Uani 1 1 d . .
H423 H 0.4120 0.4546 0.4138 0.153 Uiso 1 1 calc R U
C424 C 0.4408(13) 0.4617(4) 0.3217(10) 0.107(5) Uani 1 1 d . .
H424 H 0.5245 0.4688 0.3279 0.128 Uiso 1 1 calc R U
C425 C 0.3861(12) 0.4604(4) 0.2631(7) 0.089(4) Uani 1 1 d . .
H425 H 0.4319 0.4672 0.2289 0.106 Uiso 1 1 calc R U
C426 C 0.2634(11) 0.4494(3) 0.2522(5) 0.078(3) Uani 1 1 d . .
H426 H 0.2266 0.4487 0.2110 0.094 Uiso 1 1 calc R U
C431 C -0.0392(10) 0.4662(4) 0.3398(5) 0.089(4) Uani 1 1 d . .
H43A H -0.1252 0.4588 0.3444 0.106 Uiso 1 1 calc R U
H43B H 0.0041 0.4657 0.3818 0.106 Uiso 1 1 calc R U

loop_
_atom_site_aniso_label
_atom_site_aniso_U_11
_atom_site_aniso_U_22
_atom_site_aniso_U_33
_atom_site_aniso_U_23
_atom_site_aniso_U_13
_atom_site_aniso_U_12
Ru1 0.0638(6) 0.0639(6) 0.0746(7) -0.0021(5) 0.0147(5) -0.0014(5)
Cl11 0.0661(18) 0.096(2) 0.089(2) 0.0005(16) 0.0206(16) -0.0042(15)
Cl12 0.094(2) 0.082(2) 0.085(2) 0.0102(16) 0.0067(17) 0.0065(16)
P1 0.0659(18) 0.064(2) 0.076(2) -0.0006(16) 0.0123(16) -0.0019(15)
P2 0.0624(19) 0.080(2) 0.069(2) -0.0020(16) 0.0116(16) -0.0042(15)
N11 0.071(6) 0.064(7) 0.067(6) -0.007(5) 0.012(5) 0.003(5)
N12 0.060(6) 0.074(7) 0.100(8) -0.004(6) 0.025(6) 0.004(5)
C101 0.092(9) 0.051(8) 0.084(9) -0.003(7) 0.013(8) -0.024(7)
C102 0.110(11) 0.068(10) 0.098(10) -0.013(8) 0.022(8) -0.027(8)
C103 0.091(10) 0.136(15) 0.120(12) -0.007(11) 0.051(9) -0.011(10)
C104 0.113(11) 0.069(10) 0.134(12) 0.025(9) 0.033(10) -0.039(9)
C105 0.088(9) 0.059(9) 0.078(9) -0.009(7) 0.012(7) 0.005(7)
C106 0.079(9) 0.070(10) 0.097(10) 0.000(8) 0.023(8) -0.001(7)
C107 0.095(10) 0.052(10) 0.204(16) -0.028(9) 0.029(10) -0.002(8)
C108 0.117(12) 0.057(10) 0.27(2) -0.061(11) 0.055(13) 0.006(9)
C109 0.109(12) 0.088(12) 0.195(16) -0.071(11) 0.043(11) -0.013(9)
C110 0.045(7) 0.123(13) 0.114(11) -0.005(9) 0.025(7) -0.001(8)
C111 0.070(8) 0.067(8) 0.060(7) 0.001(6) 0.003(6) -0.012(7)
C112 0.061(8) 0.092(10) 0.097(9) -0.003(7) -0.001(7) 0.001(7)
C113 0.065(9) 0.126(13) 0.102(10) 0.007(9) 0.007(8) 0.012(8)
C114 0.104(12) 0.123(13) 0.084(10) -0.032(9) 0.006(8) -0.019(10)
C115 0.104(11) 0.089(10) 0.096(10) -0.011(8) 0.019(9) -0.009(9)
C116 0.071(9) 0.076(10) 0.110(10) 0.000(8) 0.016(8) -0.014(7)
C121 0.090(9) 0.052(7) 0.066(8) -0.001(6) 0.022(7) -0.010(6)
C122 0.096(9) 0.072(9) 0.087(10) -0.011(8) 0.007(8) 0.008(7)
C123 0.122(12) 0.086(10) 0.082(10) -0.013(8) 0.024(10) -0.011(9)
C124 0.092(11) 0.118(13) 0.113(13) -0.030(10) 0.027(10) 0.004(9)
C125 0.105(11) 0.129(13) 0.118(13) 0.001(11) 0.041(11) 0.038(9)
C126 0.071(8) 0.078(9) 0.114(11) 0.007(8) 0.021(8) 0.009(7)
C131 0.092(8) 0.051(7) 0.099(9) 0.011(6) 0.021(7) -0.004(6)
C132 0.091(8) 0.082(9) 0.080(9) 0.009(7) 0.015(7) -0.010(7)
C201 0.058(7) 0.068(9) 0.094(9) 0.004(7) 0.016(7) 0.000(6)
C202 0.075(8) 0.068(10) 0.099(10) 0.014(7) 0.014(8) 0.005(7)
C203 0.090(9) 0.102(12) 0.112(10) 0.009(9) 0.058(8) 0.022(9)
C204 0.114(11) 0.068(10) 0.133(12) 0.004(9) 0.036(10) 0.021(8)
C205 0.076(9) 0.084(11) 0.066(8) 0.008(8) 0.014(7) 0.001(8)
C206 0.090(9) 0.056(9) 0.089(10) 0.006(7) 0.013(8) 0.009(8)
C207 0.100(10) 0.092(12) 0.107(10) 0.019(8) 0.035(8) -0.002(9)
C208 0.084(10) 0.088(11) 0.173(14) 0.022(10) 0.035(10) 0.029(9)
C209 0.101(10) 0.052(9) 0.165(13) 0.041(8) 0.034(10) -0.007(8)
C210 0.088(9) 0.101(11) 0.087(9) 0.029(8) 0.029(7) -0.008(8)
C211 0.063(7) 0.078(9) 0.082(9) -0.009(7) 0.015(7) 0.001(6)
C212 0.109(11) 0.116(12) 0.091(11) -0.004(9) 0.025(9) -0.019(8)
C213 0.156(16) 0.184(19) 0.082(11) -0.045(12) 0.040(10) 0.025(14)
C214 0.151(19) 0.158(19) 0.20(2) -0.118(17) -0.020(15) 0.012(15)
C215 0.092(12) 0.152(16) 0.22(2) -0.091(16) 0.015(12) -0.018(11)
C216 0.130(12) 0.086(11) 0.124(12) -0.041(9) 0.034(9) -0.011(9)
C221 0.064(8) 0.076(9) 0.099(10) 0.013(7) 0.023(9) -0.015(6)
C222 0.088(11) 0.087(9) 0.115(12) -0.004(8) -0.006(9) -0.012(7)
C223 0.082(12) 0.128(13) 0.122(14) 0.035(10) -0.013(10) -0.022(9)
C224 0.102(14) 0.110(13) 0.18(2) 0.063(13) 0.054(15) 0.009(10)
C225 0.112(14) 0.112(11) 0.105(12) 0.047(9) 0.031(10) 0.019(9)
C226 0.056(8) 0.111(10) 0.098(11) 0.027(8) 0.027(8) 0.013(7)
C231 0.076(8) 0.094(9) 0.061(7) 0.006(7) 0.004(6) -0.005(6)
Ru2 0.0652(6) 0.0696(7) 0.0754(7) 0.0030(5) 0.0169(5) -0.0011(5)
Cl21 0.0707(18) 0.104(2) 0.094(2) 0.0045(18) 0.0282(16) -0.0014(16)
Cl22 0.0835(19) 0.078(2) 0.085(2) -0.0009(15) 0.0147(16) -0.0166(15)
P3 0.0593(18) 0.071(2) 0.073(2) -0.0013(16) 0.0093(16) 0.0008(15)
P4 0.075(2) 0.095(3) 0.069(2) 0.0092(17) 0.0181(17) 0.0070(17)
N21 0.059(6) 0.051(6) 0.063(6) -0.004(5) 0.011(5) 0.003(5)
N22 0.062(6) 0.082(7) 0.076(7) 0.022(5) 0.021(5) 0.000(5)
C311 0.084(9) 0.069(8) 0.075(8) 0.000(7) 0.026(6) 0.004(7)
C312 0.068(8) 0.090(9) 0.117(10) -0.009(8) 0.018(8) -0.018(8)
C313 0.050(8) 0.159(15) 0.112(11) -0.015(10) 0.001(7) 0.022(9)
C314 0.091(12) 0.134(15) 0.083(10) -0.013(10) 0.005(8) 0.048(11)
C315 0.102(11) 0.108(12) 0.091(10) -0.009(8) 0.017(9) 0.031(10)
C316 0.060(8) 0.113(12) 0.085(9) 0.000(8) 0.008(7) 0.009(7)
C321 0.072(8) 0.058(7) 0.055(8) -0.005(6) -0.006(6) -0.005(6)
C322 0.080(8) 0.067(8) 0.066(8) -0.014(6) 0.003(8) -0.001(6)
C323 0.081(9) 0.114(11) 0.072(10) 0.000(8) -0.004(8) -0.026(8)
C324 0.080(9) 0.071(8) 0.117(12) 0.001(8) 0.023(9) -0.004(7)
C325 0.063(8) 0.125(11) 0.077(9) 0.005(7) -0.010(8) -0.012(7)
C326 0.047(7) 0.087(9) 0.097(10) 0.003(7) 0.006(7) -0.011(6)
C331 0.079(8) 0.094(9) 0.091(9) -0.009(7) 0.024(7) 0.013(6)
C332 0.086(8) 0.108(11) 0.068(8) -0.004(7) 0.012(7) 0.023(7)
C411 0.090(10) 0.099(11) 0.108(10) 0.020(8) 0.013(9) -0.008(9)
C412 0.172(16) 0.137(15) 0.25(2) 0.111(14) 0.132(15) 0.059(13)
C413 0.202(19) 0.185(19) 0.24(2) 0.115(16) 0.128(17) 0.091(15)
C414 0.170(18) 0.21(2) 0.153(16) 0.103(14) 0.063(15) 0.027(16)
C415 0.141(16) 0.19(2) 0.113(13) 0.065(13) 0.020(12) -0.026(13)
C416 0.103(11) 0.119(12) 0.073(9) 0.029(8) 0.002(8) -0.007(8)
C421 0.078(8) 0.082(8) 0.058(8) 0.010(6) 0.015(8) 0.008(6)
C422 0.112(13) 0.163(14) 0.070(11) 0.022(9) 0.002(9) 0.010(10)
C423 0.093(13) 0.172(15) 0.113(14) -0.006(11) -0.017(11) 0.017(11)
C424 0.077(10) 0.077(9) 0.162(16) -0.012(10) -0.019(12) 0.013(7)
C425 0.060(9) 0.113(10) 0.092(11) -0.010(8) 0.001(8) 0.002(7)
C426 0.079(9) 0.083(8) 0.071(9) 0.000(7) -0.002(8) 0.003(7)
C431 0.105(9) 0.096(10) 0.065(8) 0.000(7) 0.009(7) 0.038(7)

loop_
_atom_type_symbol
_atom_type_description
_atom_type_scat_dispersion_real
_atom_type_scat_dispersion_imag
_atom_type_scat_source
C C 0.0033 0.0016 'International Tables Vol C Tables 4.2.6.8 and 6.1.1.4'
H H 0.0000 0.0000 'International Tables Vol C Tables 4.2.6.8 and 6.1.1.4'
N N 0.0061 0.0033 'International Tables Vol C Tables 4.2.6.8 and 6.1.1.4'
P P 0.1023 0.0942 'International Tables Vol C Tables 4.2.6.8 and 6.1.1.4'
Cl Cl 0.1484 0.1585 'International Tables Vol C Tables 4.2.6.8 and 6.1.1.4'
Ru Ru -1.2594 0.8363 'International Tables Vol C Tables 4.2.6.8 and 6.1.1.4'

loop_
_geom_angle_atom_site_label_1
_geom_angle_atom_site_label_2
_geom_angle_atom_site_label_3
_geom_angle
N11 Ru1 N12 77.3(4)
N11 Ru1 P2 97.9(2)
N12 Ru1 P2 92.0(2)
N11 Ru1 P1 105.0(3)
N12 Ru1 P1 174.3(2)
P2 Ru1 P1 92.85(10)
N11 Ru1 Cl11 170.2(3)
N12 Ru1 Cl11 93.2(3)
P2 Ru1 Cl11 84.70(10)
P1 Ru1 Cl11 84.29(10)
N11 Ru1 Cl12 84.1(2)
N12 Ru1 Cl12 82.6(2)
P2 Ru1 Cl12 173.79(11)
P1 Ru1 Cl12 92.33(10)
Cl11 Ru1 Cl12 92.41(9)
C131 P1 C121 103.6(5)
C131 P1 C111 96.0(5)
C121 P1 C111 98.0(5)
C131 P1 Ru1 117.0(3)
C121 P1 Ru1 118.0(3)
C111 P1 Ru1 120.3(4)
C231 P2 C221 99.1(5)
C231 P2 C211 103.4(6)
C221 P2 C211 101.3(6)
C231 P2 Ru1 115.1(3)
C221 P2 Ru1 122.3(5)
C211 P2 Ru1 113.0(4)
C101 N11 C105 115.8(10)
C101 N11 Ru1 127.8(9)
C105 N11 Ru1 116.2(8)
C106 N12 C110 119.6(11)
C106 N12 Ru1 115.4(9)
C110 N12 Ru1 124.8(9)
N11 C101 C102 125.1(11)
N11 C101 H101 117.4
C102 C101 H101 117.4
C103 C102 C101 118.9(13)
C103 C102 H102 120.6
C101 C102 H102 120.6
C102 C103 C104 120.0(14)
C102 C103 H103 120.0
C104 C103 H103 120.0
C103 C104 C105 118.6(13)
C103 C104 H104 120.7
C105 C104 H104 120.7
N11 C105 C104 121.5(11)
N11 C105 C106 113.8(12)
C104 C105 C106 124.7(13)
N12 C106 C107 120.1(12)
N12 C106 C105 116.7(12)
C107 C106 C105 123.1(13)
C108 C107 C106 119.9(13)
C108 C107 H107 120.0
C106 C107 H107 120.0
C107 C108 C109 121.8(13)
C107 C108 H108 119.1
C109 C108 H108 119.1
C108 C109 C110 116.0(13)
C108 C109 H109 122.0
C110 C109 H109 122.0
N12 C110 C109 122.5(11)
N12 C110 H110 118.7
C109 C110 H110 118.7
C112 C111 C116 119.3(10)
C112 C111 P1 121.9(9)
C116 C111 P1 118.6(10)
C111 C112 C113 117.2(11)
C111 C112 H112 121.4
C113 C112 H112 121.4
C114 C113 C112 122.9(12)
C114 C113 H113 118.5
C112 C113 H113 118.5
C113 C114 C115 118.3(12)
C113 C114 H114 120.8
C115 C114 H114 120.8
C114 C115 C116 120.4(12)
C114 C115 H115 119.8
C116 C115 H115 119.8
C115 C116 C111 121.8(11)
C115 C116 H116 119.1
C111 C116 H116 119.1
C126 C121 C122 117.3(11)
C126 C121 P1 125.2(10)
C122 C121 P1 117.3(10)
C123 C122 C121 121.1(11)
C123 C122 H122 119.4
C121 C122 H122 119.4
C122 C123 C124 119.7(13)
C122 C123 H123 120.1
C124 C123 H123 120.2
C125 C124 C123 119.9(14)
C125 C124 H124 120.1
C123 C124 H124 120.1
C124 C125 C126 121.9(14)
C124 C125 H125 119.1
C126 C125 H125 119.1
C125 C126 C121 120.0(12)
C125 C126 H126 120.0
C121 C126 H126 120.0
C132 C131 P1 118.7(7)
C132 C131 H13A 107.6
P1 C131 H13A 107.6
C132 C131 H13B 107.6
P1 C131 H13B 107.6
H13A C131 H13B 107.1
C231 C132 C131 112.4(9)
C231 C132 H13C 109.1
C131 C132 H13C 109.1
C231 C132 H13D 109.1
C131 C132 H13D 109.1
H13C C132 H13D 107.9
N21 C201 C202 124.2(11)
N21 C201 H201 117.9
C202 C201 H201 117.9
C203 C202 C201 119.5(11)
C203 C202 H202 120.2
C201 C202 H202 120.2
C202 C203 C204 119.4(12)
C202 C203 H203 120.3
C204 C203 H203 120.3
C203 C204 C205 116.4(12)
C203 C204 H204 121.8
C205 C204 H204 121.8
N21 C205 C204 124.2(11)
N21 C205 C206 116.2(12)
C204 C205 C206 119.6(13)
N22 C206 C207 121.6(12)
N22 C206 C205 114.9(12)
C207 C206 C205 123.4(13)
C208 C207 C206 118.9(13)
C208 C207 H207 120.6
C206 C207 H207 120.6
C209 C208 C207 119.7(13)
C209 C208 H208 120.2
C207 C208 H208 120.2
C208 C209 C210 119.7(12)
C208 C209 H209 120.2
C210 C209 H209 120.2
N22 C210 C209 121.8(11)
N22 C210 H210 119.1
C209 C210 H210 119.1
C216 C211 C212 117.1(11)
C216 C211 P2 120.7(11)
C212 C211 P2 122.1(10)
C213 C212 C211 119.5(13)
C213 C212 H212 120.2
C211 C212 H212 120.2
C214 C213 C212 120.8(17)
C214 C213 H213 119.6
C212 C213 H213 119.6
C213 C214 C215 121.1(19)
C213 C214 H214 119.4
C215 C214 H214 119.4
C216 C215 C214 118.2(17)
C216 C215 H215 120.9
C214 C215 H215 120.9
C211 C216 C215 123.0(14)
C211 C216 H216 118.5
C215 C216 H216 118.5
C226 C221 C222 118.1(11)
C226 C221 P2 120.1(10)
C222 C221 P2 121.7(11)
C221 C222 C223 118.0(12)
C221 C222 H222 121.0
C223 C222 H222 121.0
C224 C223 C222 122.1(15)
C224 C223 H223 119.0
C222 C223 H223 119.0
C223 C224 C225 119.4(17)
C223 C224 H224 120.3
C225 C224 H224 120.3
C224 C225 C226 120.9(15)
C224 C225 H225 119.6
C226 C225 H225 119.6
C221 C226 C225 121.4(12)
C221 C226 H226 119.3
C225 C226 H226 119.3
C132 C231 P2 115.2(7)
C132 C231 H23A 108.5
P2 C231 H23A 108.5
C132 C231 H23B 108.5
P2 C231 H23B 108.5
H23A C231 H23B 107.5
N21 Ru2 N22 77.5(4)
N21 Ru2 P4 100.5(2)
N22 Ru2 P4 90.8(2)
N21 Ru2 P3 104.3(3)
N22 Ru2 P3 176.6(2)
P4 Ru2 P3 91.61(11)
N21 Ru2 Cl21 169.0(3)
N22 Ru2 Cl21 93.3(3)
P4 Ru2 Cl21 85.48(10)
P3 Ru2 Cl21 84.56(10)
N21 Ru2 Cl22 81.5(2)
N22 Ru2 Cl22 83.4(2)
P4 Ru2 Cl22 173.31(11)
P3 Ru2 Cl22 94.10(9)
Cl21 Ru2 Cl22 91.57(9)
C321 P3 C311 100.1(5)
C321 P3 C331 102.1(5)
C311 P3 C331 97.0(5)
C321 P3 Ru2 118.4(3)
C311 P3 Ru2 119.4(4)
C331 P3 Ru2 116.1(4)
C411 P4 C431 100.6(6)
C411 P4 C421 100.6(6)
C431 P4 C421 99.3(5)
C411 P4 Ru2 113.7(4)
C431 P4 Ru2 115.4(3)
C421 P4 Ru2 123.7(4)
C201 N21 C205 116.0(10)
C201 N21 Ru2 127.4(8)
C205 N21 Ru2 116.0(8)
C206 N22 C210 118.4(11)
C206 N22 Ru2 115.2(8)
C210 N22 Ru2 126.4(9)
C316 C311 C312 119.8(11)
C316 C311 P3 118.4(9)
C312 C311 P3 121.7(10)
C311 C312 C313 118.6(11)
C311 C312 H312 120.7
C313 C312 H312 120.7
C314 C313 C312 120.6(13)
C314 C313 H313 119.7
C312 C313 H313 119.7
C315 C314 C313 119.2(14)
C315 C314 H314 120.4
C313 C314 H314 120.4
C314 C315 C316 122.0(14)
C314 C315 H315 119.0
C316 C315 H315 119.0
C315 C316 C311 119.5(11)
C315 C316 H316 120.3
C311 C316 H316 120.3
C322 C321 C326 119.5(10)
C322 C321 P3 121.4(9)
C326 C321 P3 118.9(8)
C321 C322 C323 121.1(10)
C321 C322 H322 119.4
C323 C322 H322 119.4
C324 C323 C322 119.8(11)
C324 C323 H323 120.1
C322 C323 H323 120.1
C323 C324 C325 119.4(12)
C323 C324 H324 120.3
C325 C324 H324 120.3
C324 C325 C326 120.9(11)
C324 C325 H325 119.6
C326 C325 H325 119.6
C321 C326 C325 119.2(10)
C321 C326 H326 120.4
C325 C326 H326 120.4
C332 C331 P3 120.0(7)
C332 C331 H33A 107.3
P3 C331 H33A 107.3
C332 C331 H33B 107.3
P3 C331 H33B 107.3
H33A C331 H33B 106.9
C331 C332 C431 114.2(9)
C331 C332 H33C 108.7
C431 C332 H33C 108.7
C331 C332 H33D 108.7
C431 C332 H33D 108.7
H33C C332 H33D 107.6
C412 C411 C416 119.6(12)
C412 C411 P4 120.5(12)
C416 C411 P4 119.8(11)
C411 C412 C413 118.1(15)
C411 C412 H412 120.9
C413 C412 H412 120.9
C414 C413 C412 121.5(16)
C414 C413 H413 119.3
C412 C413 H413 119.3
C415 C414 C413 119.8(17)
C415 C414 H414 120.1
C413 C414 H414 120.1
C414 C415 C416 121.9(17)
C414 C415 H415 119.1
C416 C415 H415 119.1
C415 C416 C411 118.8(13)
C415 C416 H416 120.6
C411 C416 H416 120.6
C422 C421 C426 119.1(11)
C422 C421 P4 120.2(11)
C426 C421 P4 120.8(9)
C421 C422 C423 120.2(13)
C421 C422 H422 119.9
C423 C422 H422 119.9
C424 C423 C422 119.5(14)
C424 C423 H423 120.2
C422 C423 H423 120.2
C425 C424 C423 120.3(14)
C425 C424 H424 119.8
C423 C424 H424 119.8
C424 C425 C426 121.3(13)
C424 C425 H425 119.4
C426 C425 H425 119.4
C425 C426 C421 119.7(10)
C425 C426 H426 120.2
C421 C426 H426 120.2
C332 C431 P4 112.7(7)
C332 C431 H43A 109.1
P4 C431 H43A 109.1
C332 C431 H43B 109.1
P4 C431 H43B 109.1
H43A C431 H43B 107.8

loop_
_geom_bond_atom_site_label_1
_geom_bond_atom_site_label_2
_geom_bond_distance
Ru1 N11 2.099(8)
Ru1 N12 2.117(9)
Ru1 P2 2.280(3)
Ru1 P1 2.313(3)
Ru1 Cl11 2.426(3)
Ru1 Cl12 2.476(3)
P1 C131 1.825(9)
P1 C121 1.849(11)
P1 C111 1.854(10)
P2 C231 1.819(10)
P2 C221 1.820(11)
P2 C211 1.824(11)
N11 C101 1.316(12)
N11 C105 1.373(12)
N12 C106 1.337(12)
N12 C110 1.353(12)
C101 C102 1.365(13)
C101 H101 0.9300
C102 C103 1.323(15)
C102 H102 0.9300
C103 C104 1.374(15)
C103 H103 0.9300
C104 C105 1.387(14)
C104 H104 0.9300
C105 C106 1.477(14)
C106 C107 1.403(14)
C107 C108 1.340(16)
C107 H107 0.9300
C108 C109 1.383(17)
C108 H108 0.9300
C109 C110 1.406(15)
C109 H109 0.9300
C110 H110 0.9300
C111 C112 1.368(12)
C111 C116 1.384(13)
C112 C113 1.427(13)
C112 H112 0.9300
C113 C114 1.352(14)
C113 H113 0.9300
C114 C115 1.364(14)
C114 H114 0.9300
C115 C116 1.369(13)
C115 H115 0.9300
C116 H116 0.9300
C121 C126 1.390(13)
C121 C122 1.396(13)
C122 C123 1.362(14)
C122 H122 0.9300
C123 C124 1.383(15)
C123 H123 0.9300
C124 C125 1.324(15)
C124 H124 0.9300
C125 C126 1.373(14)
C125 H125 0.9300
C126 H126 0.9300
C131 C132 1.558(11)
C131 H13A 0.9700
C131 H13B 0.9700
C132 C231 1.491(12)
C132 H13C 0.9700
C132 H13D 0.9700
C201 N21 1.318(11)
C201 C202 1.359(13)
C201 H201 0.9300
C202 C203 1.350(14)
C202 H202 0.9300
C203 C204 1.374(14)
C203 H203 0.9300
C204 C205 1.403(15)
C204 H204 0.9300
C205 N21 1.324(12)
C205 C206 1.480(14)
C206 N22 1.346(12)
C206 C207 1.396(14)
C207 C208 1.373(14)
C207 H207 0.9300
C208 C209 1.351(14)
C208 H208 0.9300
C209 C210 1.388(14)
C209 H209 0.9300
C210 N22 1.347(12)
C210 H210 0.9300
C211 C216 1.361(14)
C211 C212 1.416(14)
C212 C213 1.389(16)
C212 H212 0.9300
C213 C214 1.34(2)
C213 H213 0.9300
C214 C215 1.38(2)
C214 H214 0.9300
C215 C216 1.377(17)
C215 H215 0.9300
C216 H216 0.9300
C221 C226 1.379(14)
C221 C222 1.412(13)
C222 C223 1.430(16)
C222 H222 0.9300
C223 C224 1.346(17)
C223 H223 0.9300
C224 C225 1.357(17)
C224 H224 0.9300
C225 C226 1.394(14)
C225 H225 0.9300
C226 H226 0.9300
C231 H23A 0.9700
C231 H23B 0.9700
Ru2 N21 2.091(8)
Ru2 N22 2.113(9)
Ru2 P4 2.284(3)
Ru2 P3 2.321(3)
Ru2 Cl21 2.428(3)
Ru2 Cl22 2.474(3)
P3 C321 1.840(10)
P3 C311 1.842(11)
P3 C331 1.871(10)
P4 C411 1.812(12)
P4 C431 1.848(10)
P4 C421 1.853(11)
C311 C316 1.390(13)
C311 C312 1.398(12)
C312 C313 1.422(13)
C312 H312 0.9300
C313 C314 1.376(16)
C313 H313 0.9300
C314 C315 1.362(15)
C314 H314 0.9300
C315 C316 1.387(14)
C315 H315 0.9300
C316 H316 0.9300
C321 C322 1.365(11)
C321 C326 1.371(12)
C322 C323 1.378(13)
C322 H322 0.9300
C323 C324 1.361(13)
C323 H323 0.9300
C324 C325 1.372(13)
C324 H324 0.9300
C325 C326 1.387(13)
C325 H325 0.9300
C326 H326 0.9300
C331 C332 1.510(11)
C331 H33A 0.9700
C331 H33B 0.9700
C332 C431 1.524(13)
C332 H33C 0.9700
C332 H33D 0.9700
C411 C412 1.387(16)
C411 C416 1.411(14)
C412 C413 1.423(19)
C412 H412 0.9300
C413 C414 1.369(19)
C413 H413 0.9300
C414 C415 1.329(18)
C414 H414 0.9300
C415 C416 1.409(16)
C415 H415 0.9300
C416 H416 0.9300
C421 C422 1.365(13)
C421 C426 1.387(13)
C422 C423 1.389(16)
C422 H422 0.9300
C423 C424 1.372(16)
C423 H423 0.9300
C424 C425 1.332(14)
C424 H424 0.9300
C425 C426 1.372(13)
C425 H425 0.9300
C426 H426 0.9300
C431 H43A 0.9700
C431 H43B 0.9700

loop_
_geom_torsion_atom_site_label_1
_geom_torsion_atom_site_label_2
_geom_torsion_atom_site_label_3
_geom_torsion_atom_site_label_4
_geom_torsion
C105 N11 C101 C102 0.0(15)
Ru1 N11 C101 C102 175.1(8)
N11 C101 C102 C103 -0.2(18)
C101 C102 C103 C104 -0.4(19)
C102 C103 C104 C105 1(2)
C101 N11 C105 C104 0.8(14)
Ru1 N11 C105 C104 -174.9(8)
C101 N11 C105 C106 -177.3(9)
Ru1 N11 C105 C106 7.0(11)
C103 C104 C105 N11 -1.4(17)
C103 C104 C105 C106 176.5(11)
C110 N12 C106 C107 2.5(16)
Ru1 N12 C106 C107 178.1(8)
C110 N12 C106 C105 179.7(9)
Ru1 N12 C106 C105 -4.7(12)
N11 C105 C106 N12 -1.4(13)
C104 C105 C106 N12 -179.5(10)
N11 C105 C106 C107 175.7(10)
C104 C105 C106 C107 -2.4(17)
N12 C106 C107 C108 -0.9(19)
C105 C106 C107 C108 -177.9(12)
C106 C107 C108 C109 -2(2)
C107 C108 C109 C110 3(2)
C106 N12 C110 C109 -1.3(16)
Ru1 N12 C110 C109 -176.4(9)
C108 C109 C110 N12 -2(2)
C131 P1 C111 C112 112.8(9)
C121 P1 C111 C112 -142.5(9)
Ru1 P1 C111 C112 -13.4(10)
C131 P1 C111 C116 -61.7(9)
C121 P1 C111 C116 43.0(9)
Ru1 P1 C111 C116 172.2(7)
C116 C111 C112 C113 -2.3(16)
P1 C111 C112 C113 -176.7(8)
C111 C112 C113 C114 1.3(18)
C112 C113 C114 C115 -1(2)
C113 C114 C115 C116 1(2)
C114 C115 C116 C111 -2.6(19)
C112 C111 C116 C115 3.1(17)
P1 C111 C116 C115 177.7(9)
C131 P1 C121 C126 -28.2(10)
C111 P1 C121 C126 -126.4(9)
Ru1 P1 C121 C126 102.9(9)
C131 P1 C121 C122 156.8(8)
C111 P1 C121 C122 58.6(9)
Ru1 P1 C121 C122 -72.1(9)
C126 C121 C122 C123 -0.3(15)
P1 C121 C122 C123 175.1(8)
C121 C122 C123 C124 0.7(17)
C122 C123 C124 C125 -2(2)
C123 C124 C125 C126 2(2)
C124 C125 C126 C121 -2(2)
C122 C121 C126 C125 0.8(16)
P1 C121 C126 C125 -174.2(9)
C121 P1 C131 C132 88.2(8)
C111 P1 C131 C132 -172.1(8)
Ru1 P1 C131 C132 -43.6(9)
P1 C131 C132 C231 66.0(11)
N21 C201 C202 C203 -1.1(16)
C201 C202 C203 C204 0.3(17)
C202 C203 C204 C205 2.6(18)
C203 C204 C205 N21 -5.3(17)
C203 C204 C205 C206 176.6(10)
N21 C205 C206 N22 4.8(13)
C204 C205 C206 N22 -176.9(10)
N21 C205 C206 C207 -178.4(10)
C204 C205 C206 C207 -0.2(16)
N22 C206 C207 C208 -2.3(17)
C205 C206 C207 C208 -178.8(10)
C206 C207 C208 C209 2.4(19)
C207 C208 C209 C210 -1(2)
C208 C209 C210 N22 -1.2(18)
C231 P2 C211 C216 159.3(10)
C221 P2 C211 C216 57.0(11)
Ru1 P2 C211 C216 -75.6(10)
C231 P2 C211 C212 -23.7(10)
C221 P2 C211 C212 -126.0(9)
Ru1 P2 C211 C212 101.4(9)
C216 C211 C212 C213 -2.1(17)
P2 C211 C212 C213 -179.2(10)
C211 C212 C213 C214 1(2)
C212 C213 C214 C215 -2(3)
C213 C214 C215 C216 4(3)
C212 C211 C216 C215 4.0(19)
P2 C211 C216 C215 -178.8(11)
C214 C215 C216 C211 -5(3)
C231 P2 C221 C226 91.4(9)
C211 P2 C221 C226 -162.8(9)
Ru1 P2 C221 C226 -36.1(10)
C231 P2 C221 C222 -83.6(9)
C211 P2 C221 C222 22.1(10)
Ru1 P2 C221 C222 148.8(7)
C226 C221 C222 C223 1.1(16)
P2 C221 C222 C223 176.2(8)
C221 C222 C223 C224 1.4(19)
C222 C223 C224 C225 -2(2)
C223 C224 C225 C226 0(2)
C222 C221 C226 C225 -3.1(16)
P2 C221 C226 C225 -178.3(8)
C224 C225 C226 C221 2.8(19)
C131 C132 C231 P2 -75.4(10)
C221 P2 C231 C132 -70.3(9)
C211 P2 C231 C132 -174.3(7)
Ru1 P2 C231 C132 62.0(8)
C202 C201 N21 C205 -1.2(14)
C202 C201 N21 Ru2 -171.8(7)
C204 C205 N21 C201 4.5(15)
C206 C205 N21 C201 -177.3(8)
C204 C205 N21 Ru2 176.2(8)
C206 C205 N21 Ru2 -5.6(11)
C207 C206 N22 C210 0.5(15)
C205 C206 N22 C210 177.3(9)
C207 C206 N22 Ru2 -178.4(8)
C205 C206 N22 Ru2 -1.7(11)
C209 C210 N22 C206 1.3(16)
C209 C210 N22 Ru2 -179.9(8)
C321 P3 C311 C316 -38.6(9)
C331 P3 C311 C316 65.1(9)
Ru2 P3 C311 C316 -169.5(7)
C321 P3 C311 C312 144.3(9)
C331 P3 C311 C312 -112.0(9)
Ru2 P3 C311 C312 13.3(10)
C316 C311 C312 C313 2.8(16)
P3 C311 C312 C313 179.9(8)
C311 C312 C313 C314 1.3(18)
C312 C313 C314 C315 -5.2(19)
C313 C314 C315 C316 5(2)
C314 C315 C316 C311 -1.1(18)
C312 C311 C316 C315 -2.9(16)
P3 C311 C316 C315 179.9(8)
C311 P3 C321 C322 147.6(8)
C331 P3 C321 C322 48.1(9)
Ru2 P3 C321 C322 -80.8(8)
C311 P3 C321 C326 -37.9(9)
C331 P3 C321 C326 -137.4(8)
Ru2 P3 C321 C326 93.7(8)
C326 C321 C322 C323 -1.0(15)
P3 C321 C322 C323 173.5(8)
C321 C322 C323 C324 0.4(17)
C322 C323 C324 C325 0.5(17)
C323 C324 C325 C326 -0.9(17)
C322 C321 C326 C325 0.7(15)
P3 C321 C326 C325 -174.0(8)
C324 C325 C326 C321 0.3(17)
C321 P3 C331 C332 -86.4(9)
C311 P3 C331 C332 171.6(9)
Ru2 P3 C331 C332 44.0(9)
P3 C331 C332 C431 -64.1(11)
C431 P4 C411 C412 -133.8(13)
C421 P4 C411 C412 -32.0(14)
Ru2 P4 C411 C412 102.3(13)
C431 P4 C411 C416 48.6(11)
C421 P4 C411 C416 150.3(10)
Ru2 P4 C411 C416 -75.3(11)
C416 C411 C412 C413 3(3)
P4 C411 C412 C413 -174.6(14)
C411 C412 C413 C414 -5(3)
C412 C413 C414 C415 6(3)
C413 C414 C415 C416 -6(3)
C414 C415 C416 C411 4(2)
C412 C411 C416 C415 -3(2)
P4 C411 C416 C415 174.9(10)
C411 P4 C421 C422 -45.8(11)
C431 P4 C421 C422 56.9(10)
Ru2 P4 C421 C422 -173.9(8)
C411 P4 C421 C426 133.7(9)
C431 P4 C421 C426 -123.6(9)
Ru2 P4 C421 C426 5.6(10)
C426 C421 C422 C423 0.9(18)
P4 C421 C422 C423 -179.6(10)
C421 C422 C423 C424 -2(2)
C422 C423 C424 C425 2(2)
C423 C424 C425 C426 -1.1(19)
C424 C425 C426 C421 0.0(17)
C422 C421 C426 C425 0.1(16)
P4 C421 C426 C425 -179.4(8)
C331 C332 C431 P4 73.5(10)
C411 P4 C431 C332 172.4(8)
C421 P4 C431 C332 69.6(8)
Ru2 P4 C431 C332 -64.9(8)
